data_4104379
loop_
_publ_author_name
'Gerrit W. Fester'
'J\"org Wagler'
'Erica Brendler'
'Uwe B\"ohme'
'Daniela Gerlach'
'Edwin Kroke'

_publ_contact_author
;Uwe B\"ohme 
 Institut f\"ur Anorganische Chemie  
 Technische Universit\"at Bergakademie Freiberg
 Leipziger Str. 29 
 09596 Freiberg 
 Bundesrepublik Deutschland
;
_publ_contact_author_fax '03731 39-4058 '
_publ_contact_author_phone '03731 39-2050 '
_publ_section_title
;
 Octahedral HSiCl3 and HSiCl2Me Adducts with Pyridines
;
_journal_name_full 'Journal of the American Chemical Society'
_journal_page_first 6855
_journal_page_last 6864
_journal_paper_doi 10.1021/ja901053w
_journal_volume 131
_journal_year 2009
_chemical_formula_moiety 'C22 H19 Cl3 N2 Si'
_chemical_formula_sum 'C22 H19 Cl3 N2 Si'
_chemical_formula_weight 445.83
_chemical_name_systematic
;
   Bis-(4-phenylpyridine)hydridotrichlorosilane
;
_space_group_IT_number 14
_symmetry_cell_setting monoclinic
_symmetry_space_group_name_Hall '-P 2ybc'
_symmetry_space_group_name_H-M 'P 1 21/c 1'
_atom_sites_solution_hydrogens geom
_atom_sites_solution_primary direct
_atom_sites_solution_secondary difmap
_audit_creation_method SHELXL-97
_cell_angle_alpha 90.00
_cell_angle_beta 91.419(4)
_cell_angle_gamma 90.00
_cell_formula_units_Z 2
_cell_length_a 8.4028(10)
_cell_length_b 7.2048(8)
_cell_length_c 16.494(2)
_cell_measurement_reflns_used 1933
_cell_measurement_temperature 90(2)
_cell_measurement_theta_max 27.06
_cell_measurement_theta_min 2.47
_cell_volume 998.2(2)
_computing_cell_refinement 'Bruker SMART'
_computing_data_collection 'Bruker SMART'
_computing_data_reduction 'Bruker SAINT'
_computing_molecular_graphics 'ORTEP32 (Farugia)'
_computing_publication_material 'Ciftab (Sheldrick)'
_computing_structure_refinement 'SHELXL-97 (Sheldrick, 1997)'
_computing_structure_solution 'SHELXS-97 (Sheldrick, 1990)'
_diffrn_ambient_temperature 90(2)
_diffrn_measured_fraction_theta_full 0.971
_diffrn_measured_fraction_theta_max 0.971
_diffrn_measurement_device_type 'CCD area detector'
_diffrn_measurement_method 'phi and omega scans'
_diffrn_radiation_monochromator graphite
_diffrn_radiation_source 'fine-focus sealed tube'
_diffrn_radiation_type MoK\a
_diffrn_radiation_wavelength 0.71073
_diffrn_reflns_av_R_equivalents 0.0478
_diffrn_reflns_av_sigmaI/netI 0.0891
_diffrn_reflns_limit_h_max 10
_diffrn_reflns_limit_h_min -10
_diffrn_reflns_limit_k_max 8
_diffrn_reflns_limit_k_min 0
_diffrn_reflns_limit_l_max 20
_diffrn_reflns_limit_l_min 0
_diffrn_reflns_number 12843
_diffrn_reflns_theta_full 26.00
_diffrn_reflns_theta_max 26.00
_diffrn_reflns_theta_min 2.42
_exptl_absorpt_coefficient_mu 0.531
_exptl_absorpt_correction_T_max 0.9791
_exptl_absorpt_correction_T_min 0.7691
_exptl_absorpt_correction_type multi-scan
_exptl_absorpt_process_details TWINABS
_exptl_crystal_colour white
_exptl_crystal_density_diffrn 1.483
_exptl_crystal_density_method 'not measured'
_exptl_crystal_description plate
_exptl_crystal_F_000 460
_exptl_crystal_size_max 0.22
_exptl_crystal_size_mid 0.20
_exptl_crystal_size_min 0.04
_refine_diff_density_max 0.629
_refine_diff_density_min -0.539
_refine_diff_density_rms 0.097
_refine_ls_extinction_method none
_refine_ls_goodness_of_fit_ref 0.906
_refine_ls_hydrogen_treatment mixed
_refine_ls_matrix_type full
_refine_ls_number_parameters 137
_refine_ls_number_reflns 1912
_refine_ls_number_restraints 1
_refine_ls_restrained_S_all 0.906
_refine_ls_R_factor_all 0.0893
_refine_ls_R_factor_gt 0.0484
_refine_ls_shift/su_max 0.002
_refine_ls_shift/su_mean 0.000
_refine_ls_structure_factor_coef Fsqd
_refine_ls_weighting_details 'calc w=1/[\s^2^(Fo^2^)+(0.0554P)^2^+0.0000P] where P=(Fo^2^+2Fc^2^)/3'
_refine_ls_weighting_scheme calc
_refine_ls_wR_factor_gt 0.1108
_refine_ls_wR_factor_ref 0.1200
_reflns_number_gt 1254
_reflns_number_total 1912
_reflns_threshold_expression >2sigma(I)
_cod_data_source_file ja901053w_si_002.cif
_cod_data_source_block 1h
_cod_original_cell_volume 998.3(2)
_cod_original_sg_symbol_Hall -P2ybc
_cod_database_code 4104379

loop_
_symmetry_equiv_pos_as_xyz
'x, y, z'
'-x, y+1/2, -z+1/2'
'-x, -y, -z'
'x, -y-1/2, z-1/2'

loop_
_atom_site_label
_atom_site_type_symbol
_atom_site_fract_x
_atom_site_fract_y
_atom_site_fract_z
_atom_site_U_iso_or_equiv
_atom_site_adp_type
_atom_site_occupancy
_atom_site_symmetry_multiplicity
_atom_site_calc_flag
_atom_site_refinement_flags
_atom_site_disorder_assembly
_atom_site_disorder_group
Si1 Si 1.0000 1.0000 0.5000 0.0211(3) Uani 1 2 d SD . .
Cl1 Cl 1.14293(8) 1.19880(9) 0.42733(4) 0.02157(19) Uani 1 1 d . A .
Cl2 Cl 1.11932(14) 0.76047(15) 0.43687(8) 0.0101(3) Uani 0.50 1 d P A 1
H1A H 1.077(5) 0.845(5) 0.460(3) 0.010 Uiso 0.50 1 d PD B 2
C4 C 0.5613(3) 1.0513(4) 0.37218(16) 0.0160(7) Uani 1 1 d . A .
H4 H 0.4563 1.0849 0.3864 0.019 Uiso 1 1 calc R . .
C2 C 0.7502(3) 0.9536(4) 0.27630(18) 0.0212(7) Uani 1 1 d . A .
H2 H 0.7785 0.9187 0.2230 0.025 Uiso 1 1 calc R . .
C10 C 0.1945(3) 0.9548(4) 0.18388(18) 0.0236(8) Uani 1 1 d . . .
H10 H 0.0893 0.9172 0.1959 0.028 Uiso 1 1 calc R . .
C11 C 0.3116(3) 0.9545(4) 0.24542(18) 0.0193(7) Uani 1 1 d . . .
H11 H 0.2856 0.9213 0.2992 0.023 Uiso 1 1 calc R . .
C5 C 0.6818(3) 1.0508(4) 0.43045(17) 0.0192(7) Uani 1 1 d . . .
H5 H 0.6576 1.0859 0.4843 0.023 Uiso 1 1 calc R A .
C7 C 0.5031(4) 1.0544(4) 0.14822(16) 0.0211(7) Uani 1 1 d . . .
H7 H 0.6091 1.0856 0.1349 0.025 Uiso 1 1 calc R . .
C1 C 0.8638(3) 0.9562(4) 0.33821(18) 0.0235(7) Uani 1 1 d . . .
H1 H 0.9700 0.9232 0.3261 0.028 Uiso 1 1 calc R A .
C8 C 0.3823(3) 1.0595(4) 0.08863(17) 0.0248(8) Uani 1 1 d . . .
H8 H 0.4061 1.0984 0.0353 0.030 Uiso 1 1 calc R . .
C6 C 0.4681(3) 1.0040(5) 0.22687(19) 0.0173(6) Uani 1 1 d . A .
C3 C 0.5932(4) 1.0027(5) 0.29249(18) 0.0159(6) Uani 1 1 d . . .
C9 C 0.2284(4) 1.0085(5) 0.1063(2) 0.0242(7) Uani 1 1 d . . .
H9 H 0.1471 1.0106 0.0652 0.029 Uiso 1 1 calc R . .
N1 N 0.8312(3) 1.0029(4) 0.41421(16) 0.0197(5) Uani 1 1 d . A .

loop_
_atom_site_aniso_label
_atom_site_aniso_U_11
_atom_site_aniso_U_22
_atom_site_aniso_U_33
_atom_site_aniso_U_23
_atom_site_aniso_U_13
_atom_site_aniso_U_12
Si1 0.0181(6) 0.0225(6) 0.0222(6) 0.0026(5) -0.0110(5) -0.0009(5)
Cl1 0.0165(4) 0.0277(4) 0.0201(4) 0.0033(3) -0.0084(3) -0.0018(3)
Cl2 0.0085(7) 0.0106(7) 0.0107(7) -0.0023(5) -0.0060(5) 0.0028(4)
C4 0.0142(15) 0.0152(18) 0.0185(15) 0.0007(12) -0.0020(12) 0.0009(12)
C2 0.0170(16) 0.027(2) 0.0200(16) -0.0066(13) -0.0004(13) -0.0006(13)
C10 0.0163(15) 0.025(2) 0.0294(18) -0.0032(14) -0.0107(14) 0.0004(13)
C11 0.0182(15) 0.0202(19) 0.0190(16) 0.0025(13) -0.0054(13) 0.0007(13)
C5 0.0222(17) 0.0172(18) 0.0179(16) 0.0008(12) -0.0046(13) 0.0013(12)
C7 0.0243(17) 0.0206(19) 0.0180(16) -0.0010(13) -0.0056(13) -0.0016(13)
C1 0.0130(15) 0.026(2) 0.0315(18) -0.0032(14) -0.0053(14) 0.0008(13)
C8 0.0343(19) 0.023(2) 0.0162(16) -0.0015(13) -0.0080(14) 0.0048(14)
C6 0.0192(16) 0.0123(14) 0.0202(14) -0.0025(12) -0.0051(12) 0.0013(13)
C3 0.0174(16) 0.0099(14) 0.0199(16) 0.0021(12) -0.0051(11) -0.0023(12)
C9 0.0302(18) 0.0197(16) 0.0219(17) -0.0019(13) -0.0134(13) 0.0036(14)
N1 0.0191(13) 0.0179(13) 0.0217(13) 0.0000(11) -0.0088(10) -0.0006(10)

loop_
_atom_type_symbol
_atom_type_description
_atom_type_scat_dispersion_real
_atom_type_scat_dispersion_imag
_atom_type_scat_source
C C 0.0033 0.0016 'International Tables Vol C Tables 4.2.6.8 and 6.1.1.4'
H H 0.0000 0.0000 'International Tables Vol C Tables 4.2.6.8 and 6.1.1.4'
N N 0.0061 0.0033 'International Tables Vol C Tables 4.2.6.8 and 6.1.1.4'
Si Si 0.0817 0.0704 'International Tables Vol C Tables 4.2.6.8 and 6.1.1.4'
Cl Cl 0.1484 0.1585 'International Tables Vol C Tables 4.2.6.8 and 6.1.1.4'

loop_
_geom_angle_atom_site_label_1
_geom_angle_atom_site_label_2
_geom_angle_atom_site_label_3
_geom_angle
_geom_angle_site_symmetry_1
_geom_angle_site_symmetry_3
N1 Si1 N1 180.000(1) . 3_776
N1 Si1 Cl1 90.29(9) . 3_776
N1 Si1 Cl1 89.71(9) 3_776 3_776
N1 Si1 Cl1 89.71(9) . .
N1 Si1 Cl1 90.29(9) 3_776 .
Cl1 Si1 Cl1 180.00(3) 3_776 .
N1 Si1 Cl2 90.18(10) . 3_776
N1 Si1 Cl2 89.82(10) 3_776 3_776
Cl1 Si1 Cl2 89.53(4) 3_776 3_776
Cl1 Si1 Cl2 90.47(4) . 3_776
N1 Si1 Cl2 89.82(10) . .
N1 Si1 Cl2 90.18(10) 3_776 .
Cl1 Si1 Cl2 90.47(4) 3_776 .
Cl1 Si1 Cl2 89.53(4) . .
Cl2 Si1 Cl2 180.00(6) 3_776 .
N1 Si1 H1A 90.1(19) . .
N1 Si1 H1A 89.9(19) 3_776 .
Cl1 Si1 H1A 90.0(18) 3_776 .
Cl1 Si1 H1A 90.0(18) . .
Cl2 Si1 H1A 179.4(19) 3_776 .
C5 C4 C3 120.2(3) . .
C5 C4 H4 119.9 . .
C3 C4 H4 119.9 . .
C1 C2 C3 119.6(3) . .
C1 C2 H2 120.2 . .
C3 C2 H2 120.2 . .
C9 C10 C11 121.3(3) . .
C9 C10 H10 119.4 . .
C11 C10 H10 119.4 . .
C10 C11 C6 119.2(3) . .
C10 C11 H11 120.4 . .
C6 C11 H11 120.4 . .
N1 C5 C4 122.6(3) . .
N1 C5 H5 118.7 . .
C4 C5 H5 118.7 . .
C6 C7 C8 119.9(3) . .
C6 C7 H7 120.0 . .
C8 C7 H7 120.0 . .
N1 C1 C2 123.0(3) . .
N1 C1 H1 118.5 . .
C2 C1 H1 118.5 . .
C9 C8 C7 120.8(3) . .
C9 C8 H8 119.6 . .
C7 C8 H8 119.6 . .
C7 C6 C11 119.5(2) . .
C7 C6 C3 121.3(3) . .
C11 C6 C3 119.2(4) . .
C4 C3 C2 116.6(2) . .
C4 C3 C6 122.4(3) . .
C2 C3 C6 121.0(3) . .
C10 C9 C8 119.2(2) . .
C10 C9 H9 120.4 . .
C8 C9 H9 120.4 . .
C1 N1 C5 118.0(2) . .
C1 N1 Si1 120.6(2) . .
C5 N1 Si1 121.3(2) . .

loop_
_geom_bond_atom_site_label_1
_geom_bond_atom_site_label_2
_geom_bond_distance
Si1 N1 1.9787(19)
Si1 Cl1 2.2365(7)
Si1 Cl2 2.2626(11)
Si1 H1A 1.455(19)
Cl2 H1A 0.808(19)
C4 C5 1.379(3)
C4 C3 1.393(4)
C4 H4 0.9500
C2 C1 1.380(4)
C2 C3 1.398(4)
C2 H2 0.9500
C10 C9 1.374(5)
C10 C11 1.396(3)
C10 H10 0.9500
C11 C6 1.404(4)
C11 H11 0.9500
C5 N1 1.335(4)
C5 H5 0.9500
C7 C6 1.386(4)
C7 C8 1.396(3)
C7 H7 0.9500
C1 N1 1.333(4)
C1 H1 0.9500
C8 C9 1.382(5)
C8 H8 0.9500
C6 C3 1.490(3)
C9 H9 0.9500

loop_
_geom_torsion_atom_site_label_1
_geom_torsion_atom_site_label_2
_geom_torsion_atom_site_label_3
_geom_torsion_atom_site_label_4
_geom_torsion
_geom_torsion_site_symmetry_1
C9 C10 C11 C6 -2.2(5) .
C3 C4 C5 N1 -0.8(4) .
C3 C2 C1 N1 0.4(5) .
C6 C7 C8 C9 -2.2(5) .
C8 C7 C6 C11 1.3(5) .
C8 C7 C6 C3 -178.1(3) .
C10 C11 C6 C7 0.9(5) .
C10 C11 C6 C3 -179.7(3) .
C5 C4 C3 C2 0.5(5) .
C5 C4 C3 C6 -178.9(3) .
C1 C2 C3 C4 -0.3(5) .
C1 C2 C3 C6 179.1(3) .
C7 C6 C3 C4 144.8(3) .
C11 C6 C3 C4 -34.7(6) .
C7 C6 C3 C2 -34.6(6) .
C11 C6 C3 C2 146.0(3) .
C11 C10 C9 C8 1.3(5) .
C7 C8 C9 C10 0.9(5) .
C2 C1 N1 C5 -0.6(5) .
C2 C1 N1 Si1 179.2(2) .
C4 C5 N1 C1 0.8(5) .
C4 C5 N1 Si1 -179.0(2) .
Cl1 Si1 N1 C1 -122.7(2) 3_776
Cl1 Si1 N1 C1 57.3(2) .
Cl2 Si1 N1 C1 147.7(2) 3_776
Cl2 Si1 N1 C1 -32.3(2) .
Cl1 Si1 N1 C5 57.0(2) 3_776
Cl1 Si1 N1 C5 -123.0(2) .
Cl2 Si1 N1 C5 -32.5(2) 3_776
Cl2 Si1 N1 C5 147.5(2) .
